data_4340153
loop_
_publ_author_name
'Volpe, Maurizio'
'Wu, Guang'
'Iretskii, Alexei'
'Ford, Peter C.'

_publ_section_title
;
 Photochemical and time resolved spectroscopic studies of intermediates
 relevant to iridium-catalyzed methanol carbonylation: photoinduced CO
 migratory insertion.
;
_journal_issue 4
_journal_name_full 'Inorganic chemistry'
_journal_page_first 1861
_journal_page_last 1870
_journal_paper_doi 10.1021/ic0513033
_journal_volume 45
_journal_year 2006
_chemical_formula_sum 'C27 H23 As I3 Ir O2'
_chemical_formula_weight 1027.27
_chemical_name_systematic
; 
 ? 
;
_space_group_IT_number 2
_symmetry_cell_setting triclinic
_symmetry_space_group_name_Hall '-P 1'
_symmetry_space_group_name_H-M 'P -1'
_atom_sites_solution_hydrogens geom
_atom_sites_solution_primary direct
_atom_sites_solution_secondary difmap
_audit_creation_method SHELXL-97
_cell_angle_alpha 71.549(2)
_cell_angle_beta 85.826(2)
_cell_angle_gamma 70.565(2)
_cell_formula_units_Z 2
_cell_length_a 10.5278(15)
_cell_length_b 12.0524(17)
_cell_length_c 12.4234(17)
_cell_measurement_temperature 110(1)
_cell_volume 1409.2(3)
_computing_structure_refinement 'SHELXL-97 (Sheldrick, 1997)'
_computing_structure_solution 'SHELXS-97 (Sheldrick, 1990)'
_diffrn_ambient_temperature 110(1)
_diffrn_measured_fraction_theta_full 0.877
_diffrn_measured_fraction_theta_max 0.877
_diffrn_measurement_device_type 'CCd area detector'
_diffrn_measurement_method 'Omega Scan'
_diffrn_radiation_monochromator graphite
_diffrn_radiation_source 'fine-focus sealed tube'
_diffrn_radiation_type MoK\a
_diffrn_radiation_wavelength 0.71073
_diffrn_reflns_av_R_equivalents 0.0306
_diffrn_reflns_av_sigmaI/netI 0.0613
_diffrn_reflns_limit_h_max 12
_diffrn_reflns_limit_h_min -13
_diffrn_reflns_limit_k_max 15
_diffrn_reflns_limit_k_min -15
_diffrn_reflns_limit_l_max 15
_diffrn_reflns_limit_l_min -16
_diffrn_reflns_number 10838
_diffrn_reflns_theta_full 28.02
_diffrn_reflns_theta_max 28.02
_diffrn_reflns_theta_min 2.29
_exptl_absorpt_coefficient_mu 9.211
_exptl_absorpt_correction_type multi-scan
_exptl_absorpt_process_details sadabs
_exptl_crystal_colour yellow
_exptl_crystal_density_diffrn 2.421
_exptl_crystal_density_method 'not measured'
_exptl_crystal_description plate
_exptl_crystal_F_000 940
_exptl_crystal_size_max 0.2
_exptl_crystal_size_mid 0.15
_exptl_crystal_size_min 0.1
_refine_diff_density_max 1.960
_refine_diff_density_min -2.829
_refine_diff_density_rms 0.238
_refine_ls_extinction_coef 0.0011(2)
_refine_ls_extinction_expression Fc^*^=kFc[1+0.001xFc^2^\l^3^/sin(2\q)]^-1/4^
_refine_ls_extinction_method SHELXL
_refine_ls_goodness_of_fit_ref 1.060
_refine_ls_hydrogen_treatment constr
_refine_ls_matrix_type full
_refine_ls_number_parameters 309
_refine_ls_number_reflns 5980
_refine_ls_number_restraints 4
_refine_ls_restrained_S_all 1.062
_refine_ls_R_factor_all 0.0733
_refine_ls_R_factor_gt 0.0478
_refine_ls_shift/su_max 0.001
_refine_ls_shift/su_mean 0.000
_refine_ls_structure_factor_coef Fsqd
_refine_ls_weighting_details 'calc w=1/[\s^2^(Fo^2^)+(0.0769P)^2^+1.3354P] where P=(Fo^2^+2Fc^2^)/3'
_refine_ls_weighting_scheme calc
_refine_ls_wR_factor_gt 0.1270
_refine_ls_wR_factor_ref 0.1367
_reflns_number_gt 4337
_reflns_number_total 5980
_reflns_threshold_expression >2sigma(I)
_cod_data_source_file Pub.CIF
_cod_data_source_block '[Ir(C(O)CH3)(CO)I3]2[AsPh4]2'
_cod_original_sg_symbol_H-M P-1
_cod_database_code 4340153

loop_
_symmetry_equiv_pos_as_xyz
'x, y, z'
'-x, -y, -z'

loop_
_atom_site_label
_atom_site_type_symbol
_atom_site_fract_x
_atom_site_fract_y
_atom_site_fract_z
_atom_site_U_iso_or_equiv
_atom_site_adp_type
_atom_site_occupancy
_atom_site_symmetry_multiplicity
_atom_site_calc_flag
_atom_site_refinement_flags
As As 0.65279(10) 0.07458(9) 0.14961(7) 0.0260(2) Uani 1 1 d .
C1 C 0.3646(16) 0.3958(13) 0.4247(12) 0.056(4) Uani 1 1 d D
C2 C 0.446(3) 0.452(3) 0.4498(19) 0.179(14) Uani 1 1 d D
H2A H 0.5383 0.4097 0.4372 0.269 Uiso 1 1 calc R
H2B H 0.4374 0.4497 0.5279 0.269 Uiso 1 1 calc R
H2C H 0.4208 0.5367 0.4019 0.269 Uiso 1 1 calc R
C4 C 0.5422(10) -0.0139(8) 0.2411(6) 0.0231(19) Uani 1 1 d .
C5 C 0.4651(11) 0.0308(9) 0.3242(8) 0.034(2) Uani 1 1 d .
H5 H 0.4671 0.1032 0.3350 0.041 Uiso 1 1 calc R
C6 C 0.3877(11) -0.0331(10) 0.3886(8) 0.039(3) Uani 1 1 d .
H6 H 0.3376 -0.0052 0.4453 0.047 Uiso 1 1 calc R
C7 C 0.3818(12) -0.1381(10) 0.3718(8) 0.040(3) Uani 1 1 d .
H7 H 0.3261 -0.1791 0.4161 0.047 Uiso 1 1 calc R
C8 C 0.4569(11) -0.1846(9) 0.2902(7) 0.035(2) Uani 1 1 d .
H8 H 0.4538 -0.2570 0.2803 0.042 Uiso 1 1 calc R
C9 C 0.5376(11) -0.1198(9) 0.2233(7) 0.032(2) Uani 1 1 d .
H9 H 0.5880 -0.1479 0.1669 0.038 Uiso 1 1 calc R
C10 C 0.5395(11) 0.2242(8) 0.0426(7) 0.028(2) Uani 1 1 d .
C11 C 0.4093(11) 0.2390(8) 0.0246(7) 0.030(2) Uani 1 1 d .
H11 H 0.3727 0.1779 0.0641 0.036 Uiso 1 1 calc R
C12 C 0.3306(13) 0.3472(10) -0.0540(8) 0.042(3) Uani 1 1 d .
H12 H 0.2390 0.3619 -0.0635 0.050 Uiso 1 1 calc R
C13 C 0.3889(13) 0.4322(10) -0.1176(8) 0.046(3) Uani 1 1 d .
H13 H 0.3372 0.5016 -0.1737 0.055 Uiso 1 1 calc R
C14 C 0.5200(14) 0.4173(10) -0.1004(8) 0.048(3) Uani 1 1 d .
H14 H 0.5573 0.4771 -0.1421 0.058 Uiso 1 1 calc R
C15 C 0.5974(12) 0.3113(9) -0.0196(8) 0.038(3) Uani 1 1 d .
H15 H 0.6879 0.2988 -0.0071 0.046 Uiso 1 1 calc R
C16 C 0.7701(11) -0.0270(9) 0.0688(7) 0.030(2) Uani 1 1 d .
C17 C 0.7689(12) 0.0195(10) -0.0502(7) 0.037(2) Uani 1 1 d .
H17 H 0.7144 0.0996 -0.0881 0.044 Uiso 1 1 calc R
C18 C 0.8487(12) -0.0541(11) -0.1099(8) 0.043(3) Uani 1 1 d .
H18 H 0.8464 -0.0243 -0.1888 0.052 Uiso 1 1 calc R
C19 C 0.9304(11) -0.1690(11) -0.0559(9) 0.043(3) Uani 1 1 d .
H19 H 0.9845 -0.2170 -0.0981 0.051 Uiso 1 1 calc R
C20 C 0.9354(12) -0.2172(10) 0.0617(9) 0.041(3) Uani 1 1 d .
H20 H 0.9927 -0.2967 0.0978 0.050 Uiso 1 1 calc R
C21 C 0.8539(10) -0.1457(9) 0.1250(8) 0.032(2) Uani 1 1 d .
H21 H 0.8555 -0.1769 0.2038 0.038 Uiso 1 1 calc R
C22 C 0.7506(10) 0.1185(8) 0.2430(7) 0.026(2) Uani 1 1 d .
C23 C 0.6848(12) 0.2251(9) 0.2757(8) 0.037(3) Uani 1 1 d .
H23 H 0.5970 0.2739 0.2500 0.045 Uiso 1 1 calc R
C24 C 0.7533(13) 0.2557(10) 0.3464(8) 0.041(3) Uani 1 1 d .
H24 H 0.7114 0.3256 0.3688 0.049 Uiso 1 1 calc R
C25 C 0.8832(13) 0.1832(10) 0.3841(8) 0.043(3) Uani 1 1 d .
H25 H 0.9287 0.2066 0.4300 0.051 Uiso 1 1 calc R
C26 C 0.9487(13) 0.0756(11) 0.3554(8) 0.044(3) Uani 1 1 d .
H26 H 1.0356 0.0260 0.3832 0.052 Uiso 1 1 calc R
C27 C 0.8792(11) 0.0446(10) 0.2833(7) 0.034(2) Uani 1 1 d .
H27 H 0.9205 -0.0264 0.2625 0.041 Uiso 1 1 calc R
C3A C 0.1751(14) 0.2837(10) 0.4687(10) 0.040(3) Uiso 0.8190(17) 1 d PD
C3B C 0.141(7) 0.634(5) 0.336(6) 0.040(3) Uiso 0.18 1 d PD
I2 I 0.18844(11) 0.41865(9) 0.20354(7) 0.0644(3) Uani 1 1 d .
I3 I 0.12301(8) 0.47425(6) 0.61780(5) 0.0374(2) Uani 1 1 d .
I1A I 0.2007(5) 0.2119(4) 0.5157(4) 0.0320(3) Uani 0.1810(17) 1 d P
I1B I 0.15901(11) 0.68519(8) 0.32262(9) 0.0320(3) Uani 0.8190(17) 1 d P
Ir Ir 0.16423(4) 0.44848(3) 0.40948(3) 0.02657(14) Uani 1 1 d .
O1 O 0.4305(19) 0.3056(18) 0.4025(17) 0.290(19) Uani 1 1 d D
O2A O 0.1797(10) 0.1919(8) 0.5157(7) 0.023(3) Uiso 0.8190(17) 1 d PD
O2B O 0.171(6) 0.717(4) 0.313(4) 0.023(3) Uiso 0.18 1 d PD

loop_
_atom_site_aniso_label
_atom_site_aniso_U_11
_atom_site_aniso_U_22
_atom_site_aniso_U_33
_atom_site_aniso_U_23
_atom_site_aniso_U_13
_atom_site_aniso_U_12
As 0.0366(6) 0.0260(5) 0.0200(4) -0.0095(4) 0.0040(4) -0.0144(5)
C1 0.061(11) 0.043(7) 0.059(8) -0.010(6) 0.011(7) -0.016(7)
C2 0.14(2) 0.27(4) 0.114(18) 0.01(2) 0.021(16) -0.12(3)
C4 0.031(6) 0.024(4) 0.015(4) -0.005(3) 0.004(3) -0.012(4)
C5 0.044(7) 0.030(5) 0.037(5) -0.017(4) 0.008(4) -0.019(5)
C6 0.048(7) 0.044(6) 0.031(5) -0.019(5) 0.021(5) -0.018(6)
C7 0.049(7) 0.036(6) 0.035(5) -0.008(4) 0.011(5) -0.019(5)
C8 0.047(7) 0.029(5) 0.031(5) -0.010(4) 0.008(4) -0.017(5)
C9 0.043(7) 0.038(6) 0.021(4) -0.012(4) 0.006(4) -0.019(5)
C10 0.039(6) 0.027(5) 0.022(4) -0.014(4) 0.009(4) -0.011(5)
C11 0.042(7) 0.024(5) 0.027(4) -0.014(4) 0.006(4) -0.011(5)
C12 0.055(8) 0.035(6) 0.034(5) -0.009(4) -0.002(5) -0.013(6)
C13 0.068(9) 0.042(6) 0.023(5) -0.004(4) -0.012(5) -0.013(6)
C14 0.084(10) 0.034(6) 0.029(5) -0.007(4) 0.001(6) -0.026(7)
C15 0.058(8) 0.034(6) 0.030(5) -0.007(4) 0.000(5) -0.025(6)
C16 0.044(7) 0.032(5) 0.023(4) -0.014(4) 0.006(4) -0.020(5)
C17 0.052(7) 0.039(6) 0.024(4) -0.009(4) 0.006(4) -0.020(6)
C18 0.042(7) 0.059(7) 0.029(5) -0.022(5) 0.006(5) -0.009(6)
C19 0.034(7) 0.062(8) 0.044(6) -0.036(6) 0.014(5) -0.016(6)
C20 0.043(7) 0.035(6) 0.052(6) -0.021(5) 0.002(5) -0.011(5)
C21 0.029(6) 0.029(5) 0.036(5) -0.017(4) 0.007(4) -0.005(5)
C22 0.036(6) 0.025(5) 0.022(4) -0.008(4) 0.009(4) -0.019(5)
C23 0.057(8) 0.030(5) 0.029(5) -0.002(4) -0.005(5) -0.024(5)
C24 0.070(9) 0.031(5) 0.029(5) -0.009(4) 0.000(5) -0.028(6)
C25 0.065(9) 0.047(7) 0.033(5) -0.011(5) 0.001(5) -0.042(7)
C26 0.054(8) 0.056(7) 0.029(5) -0.017(5) 0.012(5) -0.027(6)
C27 0.047(7) 0.042(6) 0.025(4) -0.019(4) 0.007(4) -0.023(6)
I2 0.0989(8) 0.0608(6) 0.0498(4) -0.0356(4) 0.0312(5) -0.0350(6)
I3 0.0450(5) 0.0413(4) 0.0329(3) -0.0124(3) 0.0005(3) -0.0218(4)
I1A 0.0391(6) 0.0262(6) 0.0355(5) -0.0081(4) 0.0053(4) -0.0189(5)
I1B 0.0391(6) 0.0262(6) 0.0355(5) -0.0081(4) 0.0053(4) -0.0189(5)
Ir 0.0304(3) 0.0250(2) 0.0283(2) -0.01367(15) 0.00921(15) -0.01067(17)
O1 0.090(15) 0.46(5) 0.17(2) 0.07(3) 0.000(13) -0.05(2)

loop_
_atom_type_symbol
_atom_type_description
_atom_type_scat_dispersion_real
_atom_type_scat_dispersion_imag
_atom_type_scat_source
C C 0.0033 0.0016 'International Tables Vol C Tables 4.2.6.8 and 6.1.1.4'
H H 0.0000 0.0000 'International Tables Vol C Tables 4.2.6.8 and 6.1.1.4'
O O 0.0106 0.0060 'International Tables Vol C Tables 4.2.6.8 and 6.1.1.4'
As As 0.0499 2.0058 'International Tables Vol C Tables 4.2.6.8 and 6.1.1.4'
I I -0.4742 1.8119 'International Tables Vol C Tables 4.2.6.8 and 6.1.1.4'
Ir Ir -1.4442 7.9887 'International Tables Vol C Tables 4.2.6.8 and 6.1.1.4'

loop_
_geom_angle_atom_site_label_1
_geom_angle_atom_site_label_2
_geom_angle_atom_site_label_3
_geom_angle
_geom_angle_site_symmetry_3
C22 As C16 111.6(4) .
C22 As C4 109.8(3) .
C16 As C4 108.5(4) .
C22 As C10 108.6(4) .
C16 As C10 109.2(4) .
C4 As C10 109.2(4) .
O1 C1 C2 110(2) .
O1 C1 Ir 119.1(15) .
C2 C1 Ir 130.7(17) .
C9 C4 C5 120.8(8) .
C9 C4 As 119.8(7) .
C5 C4 As 119.4(6) .
C6 C5 C4 118.7(9) .
C5 C6 C7 121.1(9) .
C6 C7 C8 121.4(9) .
C7 C8 C9 118.0(9) .
C4 C9 C8 119.9(9) .
C11 C10 C15 121.3(9) .
C11 C10 As 120.2(7) .
C15 C10 As 118.4(8) .
C10 C11 C12 118.9(9) .
C13 C12 C11 119.6(11) .
C14 C13 C12 121.5(10) .
C13 C14 C15 118.8(10) .
C10 C15 C14 119.7(11) .
C21 C16 C17 120.0(9) .
C21 C16 As 121.4(6) .
C17 C16 As 118.6(8) .
C18 C17 C16 119.4(10) .
C19 C18 C17 120.8(9) .
C18 C19 C20 121.3(10) .
C19 C20 C21 119.4(10) .
C16 C21 C20 119.1(9) .
C27 C22 C23 120.6(9) .
C27 C22 As 121.0(7) .
C23 C22 As 118.2(8) .
C24 C23 C22 118.8(11) .
C25 C24 C23 120.3(10) .
C24 C25 C26 121.8(10) .
C25 C26 C27 117.9(11) .
C22 C27 C26 120.6(10) .
O2A C3A Ir 170.6(12) .
I1B C3B O2B 1(3) .
I1B C3B Ir 157(8) .
O2B C3B Ir 157(7) .
Ir I3 Ir 93.33(2) 2_566
C3B I1B Ir 18(6) .
C3A Ir C1 88.9(6) .
C3A Ir C3B 176.2(19) .
C1 Ir C3B 94(2) .
C3A Ir I1A 7.7(4) .
C1 Ir I1A 83.9(4) .
C3B Ir I1A 175.9(18) .
C3A Ir I2 87.7(4) .
C1 Ir I2 89.1(4) .
C3B Ir I2 90.1(19) .
I1A Ir I2 93.49(10) .
C3A Ir I3 90.2(4) .
C1 Ir I3 94.5(4) .
C3B Ir I3 91.7(19) .
I1A Ir I3 84.83(10) .
I2 Ir I3 175.77(3) .
C3A Ir I1B 177.7(4) .
C1 Ir I1B 88.9(4) .
C3B Ir I1B 5.6(19) .
I1A Ir I1B 170.98(11) .
I2 Ir I1B 91.81(3) .
I3 Ir I1B 90.36(3) .
C3A Ir I3 91.6(4) 2_566
C1 Ir I3 178.7(4) 2_566
C3B Ir I3 85.3(19) 2_566
I1A Ir I3 96.69(11) 2_566
I2 Ir I3 89.67(3) 2_566
I3 Ir I3 86.67(2) 2_566
I1B Ir I3 90.62(3) 2_566

loop_
_geom_bond_atom_site_label_1
_geom_bond_atom_site_label_2
_geom_bond_distance
_geom_bond_site_symmetry_2
As C22 1.900(9) .
As C16 1.903(10) .
As C4 1.911(8) .
As C10 1.929(9) .
C1 O1 1.183(10) .
C1 C2 1.364(10) .
C1 Ir 1.995(16) .
C4 C9 1.378(12) .
C4 C5 1.398(13) .
C5 C6 1.354(13) .
C6 C7 1.367(14) .
C7 C8 1.383(14) .
C8 C9 1.396(13) .
C10 C11 1.348(14) .
C10 C15 1.384(13) .
C11 C12 1.390(14) .
C12 C13 1.373(15) .
C13 C14 1.356(17) .
C14 C15 1.385(15) .
C16 C21 1.389(14) .
C16 C17 1.405(11) .
C17 C18 1.368(15) .
C18 C19 1.346(16) .
C19 C20 1.388(14) .
C20 C21 1.392(14) .
C22 C27 1.375(14) .
C22 C23 1.412(14) .
C23 C24 1.379(13) .
C24 C25 1.376(16) .
C25 C26 1.396(16) .
C26 C27 1.401(13) .
C3A O2A 1.061(9) .
C3A Ir 1.854(10) .
C3B I1B 0.67(4) .
C3B O2B 1.089(10) .
C3B Ir 2.07(5) .
I2 Ir 2.6769(9) .
I3 Ir 2.6905(8) .
I3 Ir 2.8639(10) 2_566
I1A Ir 2.642(4) .
I1B Ir 2.6949(10) .
Ir I3 2.8639(10) 2_566

loop_
_geom_torsion_atom_site_label_1
_geom_torsion_atom_site_label_2
_geom_torsion_atom_site_label_3
_geom_torsion_atom_site_label_4
_geom_torsion
_geom_torsion_site_symmetry_1
_geom_torsion_site_symmetry_4
C22 As C4 C9 -135.0(8) . .
C16 As C4 C9 -12.8(9) . .
C10 As C4 C9 106.1(8) . .
C22 As C4 C5 46.0(9) . .
C16 As C4 C5 168.2(8) . .
C10 As C4 C5 -72.9(8) . .
C9 C4 C5 C6 1.3(15) . .
As C4 C5 C6 -179.7(8) . .
C4 C5 C6 C7 -1.5(16) . .
C5 C6 C7 C8 1.5(18) . .
C6 C7 C8 C9 -1.3(17) . .
C5 C4 C9 C8 -1.1(15) . .
As C4 C9 C8 179.9(7) . .
C7 C8 C9 C4 1.1(15) . .
C22 As C10 C11 -133.7(7) . .
C16 As C10 C11 104.4(8) . .
C4 As C10 C11 -14.1(8) . .
C22 As C10 C15 50.3(8) . .
C16 As C10 C15 -71.6(8) . .
C4 As C10 C15 170.0(7) . .
C15 C10 C11 C12 -3.4(14) . .
As C10 C11 C12 -179.2(7) . .
C10 C11 C12 C13 4.9(14) . .
C11 C12 C13 C14 -4.5(16) . .
C12 C13 C14 C15 2.4(16) . .
C11 C10 C15 C14 1.4(14) . .
As C10 C15 C14 177.3(8) . .
C13 C14 C15 C10 -0.8(15) . .
C22 As C16 C21 66.1(9) . .
C4 As C16 C21 -55.0(9) . .
C10 As C16 C21 -173.8(8) . .
C22 As C16 C17 -115.2(8) . .
C4 As C16 C17 123.8(8) . .
C10 As C16 C17 4.9(9) . .
C21 C16 C17 C18 1.3(15) . .
As C16 C17 C18 -177.4(8) . .
C16 C17 C18 C19 -1.6(17) . .
C17 C18 C19 C20 0.8(18) . .
C18 C19 C20 C21 0.3(16) . .
C17 C16 C21 C20 -0.3(15) . .
As C16 C21 C20 178.4(8) . .
C19 C20 C21 C16 -0.5(15) . .
C16 As C22 C27 -26.1(8) . .
C4 As C22 C27 94.2(8) . .
C10 As C22 C27 -146.5(7) . .
C16 As C22 C23 157.7(6) . .
C4 As C22 C23 -82.0(7) . .
C10 As C22 C23 37.2(8) . .
C27 C22 C23 C24 1.7(13) . .
As C22 C23 C24 177.9(7) . .
C22 C23 C24 C25 0.0(14) . .
C23 C24 C25 C26 -1.8(15) . .
C24 C25 C26 C27 1.9(14) . .
C23 C22 C27 C26 -1.6(13) . .
As C22 C27 C26 -177.7(7) . .
C25 C26 C27 C22 -0.2(14) . .
O2B C3B I1B Ir -82(100) . .
O2A C3A Ir C1 91(8) . .
O2A C3A Ir C3B -125(30) . .
O2A C3A Ir I1A 42(6) . .
O2A C3A Ir I2 -180(100) . .
O2A C3A Ir I3 -4(8) . .
O2A C3A Ir I1B 102(12) . .
O2A C3A Ir I3 -90(8) . 2_566
O1 C1 Ir C3A 39.8(18) . .
C2 C1 Ir C3A -145.8(17) . .
O1 C1 Ir C3B -138(3) . .
C2 C1 Ir C3B 36(2) . .
O1 C1 Ir I1A 45.7(17) . .
C2 C1 Ir I1A -140.0(17) . .
O1 C1 Ir I2 -47.9(17) . .
C2 C1 Ir I2 126.4(16) . .
O1 C1 Ir I3 130.0(17) . .
C2 C1 Ir I3 -55.7(17) . .
O1 C1 Ir I1B -139.7(17) . .
C2 C1 Ir I1B 34.6(16) . .
O1 C1 Ir I3 -71(18) . 2_566
C2 C1 Ir I3 103(18) . 2_566
I1B C3B Ir C3A -163(13) . .
O2B C3B Ir C3A -161(18) . .
I1B C3B Ir C1 -19(20) . .
O2B C3B Ir C1 -17(17) . .
I1B C3B Ir I1A 43(44) . .
O2B C3B Ir I1A 45(41) . .
I1B C3B Ir I2 -108(19) . .
O2B C3B Ir I2 -106(17) . .
I1B C3B Ir I3 76(19) . .
O2B C3B Ir I3 78(17) . .
O2B C3B Ir I1B 2(8) . .
I1B C3B Ir I3 162(20) . 2_566
O2B C3B Ir I3 164(17) . 2_566
Ir I3 Ir C3A -91.6(4) 2_566 .
Ir I3 Ir C1 179.5(4) 2_566 .
Ir I3 Ir C3B 85.2(19) 2_566 .
Ir I3 Ir I1A -97.04(11) 2_566 .
Ir I3 Ir I2 -30.2(4) 2_566 .
Ir I3 Ir I1B 90.60(3) 2_566 .
Ir I3 Ir I3 0.0 2_566 2_566
C3B I1B Ir C3A 150(21) . .
C3B I1B Ir C1 161(20) . .
C3B I1B Ir I1A -162(20) . .
C3B I1B Ir I2 72(20) . .
C3B I1B Ir I3 -104(20) . .
C3B I1B Ir I3 -18(20) . 2_566
